data_2102515
loop_
_publ_author_name
'Prof. Clemente Dore Augusto'
'Prof. Marzotto Armando'

_publ_section_title
;
 30 Space-group corrections: two examples of false polymorphism and one
 of incorrect interpretation of the fine details of an IR spectrum
;
_journal_issue 3
_journal_name_full 'Acta Crystallographica Section B'
_journal_page_first 287
_journal_page_last 292
_journal_paper_doi 10.1107/S0108768104006391
_journal_volume 60
_journal_year 2004
_chemical_formula_moiety '2(C12 Ir N8 O2 1-), (C12 N10 Pt 1-), 3(C7 H18 N 1+), 3(C2 H3 N)'
_chemical_formula_sum 'C21 H18 M N10 O2'
_chemical_formula_weight 'see text'
_chemical_name_systematic
;
tris(Methyltriethylammonium) bis(dicarbonyl-(4,4',5,5'-tetracyan-2,2'-bi
-imidazole-N,N')-iridium) dicyan-(4,4',5,5'-tetracyan-2,2'-bi-imidazole-N,N')
-platinum acetonitrile solvate.
;
_space_group_IT_number 36
_symmetry_cell_setting orthorhombic
_symmetry_space_group_name_Hall 'C 2c -2'
_symmetry_space_group_name_H-M 'C m c 21'
_atom_sites_solution_hydrogens ' ?               '
_atom_sites_solution_primary ' ?               '
_atom_sites_solution_secondary ' ?               '
_cell_angle_alpha 90
_cell_angle_beta 90
_cell_angle_gamma 90
_cell_formula_units_Z 4
_cell_length_a 15.151(19)
_cell_length_b 22.13(2)
_cell_length_c 6.874(5)
_cell_measurement_temperature 0
_cell_volume 2305(4)
_computing_publication_material 'PLATON (Spek, 1990)'
_diffrn_radiation_type MoK\\a
_diffrn_radiation_wavelength 0.71073
_diffrn_reflns_reduction_process
;
 ?
;
_exptl_absorpt_coefficient_mu 6.126
_exptl_absorpt_correction_type ' ?               '
_exptl_crystal_colour ' ?               '
_exptl_crystal_density_diffrn 1.785
_exptl_crystal_density_method 'nt Measured'
_exptl_crystal_description ' ?               '
_exptl_crystal_F_000 1160
_refine_ls_abs_structure_details 'Flack H.D. (1983), Acta Cryst. A39, 876-881'
_refine_ls_extinction_method ' ?               '
_refine_ls_hydrogen_treatment 'see text         '
_refine_ls_number_restraints 0
_refine_ls_weighting_scheme ?
_cod_data_source_file bs0022.cif
_cod_data_source_block 7
_cod_depositor_comments
;
 Marking attached hydrogen atoms.

 Antanas Vaitkus,
 2017-03-24

The following automatic conversions were performed:
'_symmetry_cell_setting' value 'Orthorhombic' changed to 'orthorhombic'
according to '/home/saulius/struct/CIF-dictionaries/cif_core.dic'
dictionary named 'cif_core.dic' version 2.4.1 from 2010-06-29.

Automatic conversion script
Id: cif_fix_enum 1527 2010-12-29 10:47:43Z saulius 

The following automatic conversions were performed:

'_symmetry_cell_setting' value 'Orthorhombic' changed to
'orthorhombic' according to
/home/saulius/struct/CIF-dictionaries/cif_core.dic dictionary named
'cif_core.dic' version 2.4.1 from 2010-06-29.

Automatic conversion script
Id: cif_fix_values 1715 2011-07-08 13:25:40Z adriana 
;
_cod_original_formula_sum 'C21 H18 N10 O2 M'
_cod_database_code 2102515

loop_
_symmetry_equiv_pos_as_xyz
x,y,z
-x,-y,1/2+z
-x,y,z
x,-y,1/2+z
1/2+x,1/2+y,z
1/2-x,1/2-y,1/2+z
1/2-x,1/2+y,z
1/2+x,1/2-y,1/2+z

loop_
_atom_site_label
_atom_site_fract_x
_atom_site_fract_y
_atom_site_fract_z
_atom_site_U_iso_or_equiv
_atom_site_thermal_displace_type
_atom_site_occupancy
_atom_site_type_symbol
_atom_site_attached_hydrogens
Pt 0.5 -0.00199 0.75 0.02 Uiso 1 Pt 0
O1 0.37096 -0.10019 0.75005 0.02 Uiso 1 O 0
N1 0.41492 0.06858 0.74534 0.02 Uiso 1 N 0
N2 0.3933 0.17459 0.75046 0.02 Uiso 1 N 0
N3 0.16788 0.21028 0.75020 0.02 Uiso 1 N 0
N4 0.20427 0.00112 0.75 0.02 Uiso 1 N 0
C1 0.45421 0.12635 0.74982 0.02 Uiso 1 C 0
C2 0.31665 0.1467 0.74765 0.02 Uiso 1 C 0
C3 0.32796 0.0855 0.74394 0.02 Uiso 1 C 0
C4 0.23525 0.18282 0.74445 0.02 Uiso 1 C 0
C5 0.25801 0.03965 0.75111 0.02 Uiso 1 C 0
C6 0.41741 -0.06162 0.74993 0.02 Uiso 1 C 0
N9 0 0.13781 0.24991 0.02 Uiso 1 N 0
C13 0 0.20265 0.24073 0.02 Uiso 1 C 3
C15 0.15324 0.13049 0.24966 0.02 Uiso 1 C 3
C17 0 0.10446 0.44837 0.02 Uiso 1 C 2
C18 0.07478 0.11149 0.11764 0.02 Uiso 1 C 2
C19 0 0.03652 0.3763 0.02 Uiso 1 C 3
N10 0 0.23123 0.75207 0.02 Uiso 1 N 0
C20 0 0.18005 0.74776 0.02 Uiso 1 C 0
C21 0 0.11271 0.74867 0.02 Uiso 1 C 3

loop_
_atom_type_symbol
_atom_type_description
_atom_type_scat_dispersion_real
_atom_type_scat_dispersion_imag
_atom_type_scat_source
Pt Pt -1.7033 8.3905 'International Tables Vol C Tables 4.2.6.8 and 6.1.1.4'
O O 0.0106 0.0060 'International Tables Vol C Tables 4.2.6.8 and 6.1.1.4'
N N 0.0061 0.0033 'International Tables Vol C Tables 4.2.6.8 and 6.1.1.4'
C C 0.0033 0.0016 'International Tables Vol C Tables 4.2.6.8 and 6.1.1.4'

loop_
_geom_angle_atom_site_label_1
_geom_angle_atom_site_label_2
_geom_angle_atom_site_label_3
_geom_angle_site_symmetry_1
_geom_angle_site_symmetry_3
_geom_angle
_geom_angle_publ_flag
N1 Pt C6 . . 96.98 y
N1 Pt N1 . 3_655 79.06 y
N1 Pt C6 . 3_655 175.95 y
N1 Pt C6 3_655 . 175.95 y
C6 Pt C6 . 3_655 86.96 y
N1 Pt C6 3_655 3_655 96.98 y
Pt N1 C1 . . 115.46 y
Pt N1 C3 . . 145.4 y
C1 N1 C3 . . 99.11 y
C1 N2 C2 . . 102.85 y
C17 N9 C18 . . 109.5 y
C17 N9 C18 . 3_555 109.5 y
C18 N9 C18 . 3_555 92.75 y
C13 N9 C18 . . 110.26 y
C13 N9 C18 . 3_555 110.26 y
C13 N9 C17 . . 120.93 y
N2 C1 C1 . 3_655 130.84 y
N1 C1 N2 . . 114.19 y
N1 C1 C1 . 3_655 114.96 y
N2 C2 C4 . . 119.07 y
N2 C2 C3 . . 110.79 y
C3 C2 C4 . . 130.12 n
N1 C3 C5 . . 120.35 y
N1 C3 C2 . . 113.06 y
C2 C3 C5 . . 126.47 n
N3 C4 C2 . . 176.48 y
N4 C5 C3 . . 176.56 y
Pt C6 O1 . . 176.03 y
N9 C17 C19 . . 100.18 y
N9 C18 C15 . . 96.54 y
N10 C20 C21 . . 178.26 y

loop_
_geom_bond_atom_site_label_1
_geom_bond_atom_site_label_2
_geom_bond_site_symmetry_2
_geom_bond_distance
_geom_bond_publ_flag
Pt N1 . 2.0252 y
Pt C6 . 1.8186 y
O1 C6 . 1.1063 y
N1 C1 . 1.4106 y
N1 C3 . 1.3697 y
N2 C1 . 1.4111 y
N2 C2 . 1.3153 y
N3 C4 . 1.1886 y
N4 C5 . 1.179 y
N9 C18 . 1.5651 y
N9 C13 . 1.4363(18) y
N9 C17 . 1.5511(19) y
N10 C20 . 1.1330(14) y
C1 C1 3_655 1.3875 n
C2 C3 . 1.3654 n
C2 C4 . 1.4698 n
C3 C5 . 1.468 n
C15 C18 . 1.5535 n
C17 C19 . 1.583(2) n
C20 C21 . 1.4902(19) n

loop_
_geom_contact_atom_site_label_1
_geom_contact_atom_site_label_2
_geom_contact_distance
_geom_contact_site_symmetry_2
_geom_contact_publ_flag
Pt Pt 3.438(4) 2_654 n
Pt Pt 3.438(4) 2_655 n
Pt N1 3.9834 2_654 n
Pt N1 3.9277 2_655 n
Pt C6 3.9197 2_654 n
Pt C6 3.9188 2_655 n
Pt Pt 3.438(4) 4_554 n
Pt Pt 3.438(4) 4_555 n
Pt N1 3.9834 4_554 n
Pt N1 3.9277 4_555 n
Pt C6 3.9197 4_554 n
Pt C6 3.9188 4_555 n
O1 C15 3.3661 4_555 n
N1 Pt 3.9277 2_654 n
N1 Pt 3.9834 2_655 n
N1 Pt 3.9277 4_554 n
N1 Pt 3.9834 4_555 n
N1 C6 3.4091 4_554 n
N2 N2 3.2332 3_655 n
N2 C13 3.162 6_555 n
N2 C13 3.162 8_555 n
N3 N10 2.5855 . n
N3 C20 2.6301 . n
N3 C21 3.3365 . n
N3 N10 2.5855 3_555 n
N3 C20 2.6301 3_555 n
N3 C21 3.3365 3_555 n
N4 C19 3.3205 2_555 n
N4 C15 3.0134 4_555 n
N4 C18 3.2996 4_555 n
N4 C19 3.3205 4_555 n
N10 C13 3.418(4) 1_556 n
N10 N3 2.5855 3_555 n
N10 C13 3.418(4) 3_556 n
N10 N3 2.5855 . n
C4 C20 3.5649 . n
C4 C20 3.5649 3_555 n
C5 C6 3.2947 . n
C6 Pt 3.9188 2_654 n
C6 Pt 3.9197 2_655 n
C6 C5 3.2947 . n
C6 N1 3.4091 4_555 n
C6 Pt 3.9188 4_554 n
C6 Pt 3.9197 4_555 n
C13 C20 3.521(4) . n
C13 C20 3.521(4) 3_555 n
C13 N10 3.418(4) 3_554 n
C13 C20 3.425(4) 3_554 n
C13 C20 3.425(4) 1_554 n
C13 N10 3.418(4) 1_554 n
C13 N2 3.162 6_554 n
C13 N2 3.162 8_454 n
C15 C19 3.2362 . n
C15 N4 3.0134 4_554 n
C15 O1 3.3661 4_554 n
C17 C20 2.652(3) . n
C17 C21 2.072(3) . n
C17 C20 2.652(3) 3_555 n
C17 C21 2.072(3) 3_555 n
C18 C20 3.1702 3_554 n
C18 C20 3.1702 1_554 n
C18 C21 2.778 3_554 n
C18 N4 3.2996 4_554 n
C18 C21 2.778 1_554 n
C19 C15 3.2362 . n
C19 C21 3.065(4) 3_555 n
C19 N4 3.3205 4_554 n
C19 C21 3.417(4) 4_554 n
C19 C21 3.065(4) . n
C19 N4 3.3205 2_554 n
C19 C21 3.417(4) 2_554 n
C19 C15 3.2362 3_555 n
C20 N3 2.6301 . n
C20 C4 3.5649 . n
C20 C13 3.521(4) . n
C20 C13 3.425(4) 1_556 n
C20 C17 2.652(3) . n
C20 C18 3.1702 1_556 n
C20 N3 2.6301 3_555 n
C20 C4 3.5649 3_555 n
C20 C13 3.521(4) . n
C20 C13 3.425(4) 3_556 n
C20 C17 2.652(3) . n
C20 C18 3.1702 3_556 n
C21 N3 3.3365 . n
C21 C17 2.072(3) . n
C21 C18 2.778 1_556 n
C21 C19 3.065(4) . n
C21 C19 3.417(4) 2_555 n
C21 N3 3.3365 3_555 n
C21 C17 2.072(3) . n
C21 C18 2.778 3_556 n
C21 C19 3.065(4) . n
C21 C19 3.417(4) 4_555 n

loop_
_geom_torsion_atom_site_label_1
_geom_torsion_atom_site_label_2
_geom_torsion_atom_site_label_3
_geom_torsion_atom_site_label_4
_geom_torsion_site_symmetry_1
_geom_torsion_site_symmetry_3
_geom_torsion_site_symmetry_4
_geom_torsion
_geom_torsion_publ_flag
C6 Pt N1 C1 . . . 178.31 n
C6 Pt N1 C3 . . . 0.73 n
N1 Pt N1 C1 3_655 . . -2.57 n
N1 Pt N1 C3 3_655 . . 179.86 n
Pt N1 C1 N2 . . . -178.77 n
Pt N1 C1 C1 . . 3_655 2.18 n
C3 N1 C1 N2 . . . -0.16 n
C3 N1 C1 C1 . . 3_655 -179.21 n
Pt N1 C3 C2 . . . 177.65 n
Pt N1 C3 C5 . . . 1.45 n
C1 N1 C3 C2 . . . -0.13 n
C1 N1 C3 C5 . . . -176.33 n
C2 N2 C1 N1 . . . 0.39 n
C2 N2 C1 C1 . . 3_655 179.25 n
C1 N2 C2 C3 . . . -0.45 n
C1 N2 C2 C4 . . . -179.11 n
C13 N9 C18 C15 . . . 72.25 n
C13 N9 C17 C19 . . . 180 n
C18 N9 C17 C19 . . . -50.17 n
C17 N9 C18 C15 . . . -63.15 n
C18 N9 C18 C15 3_555 . . -174.96 n
N1 C1 C1 N1 . 3_655 3_655 0.02 n
N2 C1 C1 N1 . 3_655 3_655 -178.86 n
N2 C1 C1 N2 . 3_655 3_655 0 n
N1 C1 C1 N2 . 3_655 3_655 178.86 n
C4 C2 C3 N1 . . . 178.87 n
C4 C2 C3 C5 . . . -5.21 n
N2 C2 C3 N1 . . . 0.4 n
N2 C2 C3 C5 . . . 176.32 n
